data_4343583
loop_
_publ_author_name
'Gr\"utzke, Martin'
'Zhao, Tiankun'
'Immel, Timo A.'
'Huhn, Thomas'

_publ_section_title
;
 Heptacoordinate Heteroleptic Salan (ONNO) and Thiosalan (OSSO)
 Titanium(IV) Complexes: Investigation of Stability and Cytotoxicity.
;
_journal_issue 14
_journal_name_full 'Inorganic chemistry'
_journal_page_first 6697
_journal_page_last 6706
_journal_paper_doi 10.1021/acs.inorgchem.5b00690
_journal_volume 54
_journal_year 2015
_chemical_formula_sum 'C30 H23 F6 N3 O6 Ti'
_chemical_formula_weight 683.41
_chemical_name_systematic
;
 ?
;
_space_group_crystal_system triclinic
_space_group_IT_number 2
_space_group_name_Hall '-P 1'
_space_group_name_H-M_alt 'P -1'
_symmetry_space_group_name_Hall '-P 1'
_symmetry_space_group_name_H-M 'P -1'
_atom_sites_solution_hydrogens geom
_audit_creation_method SHELXL-2013
_cell_angle_alpha 93.389(13)
_cell_angle_beta 108.212(5)
_cell_angle_gamma 115.89(3)
_cell_formula_units_Z 2
_cell_length_a 10.089(5)
_cell_length_b 11.520(4)
_cell_length_c 15.144(5)
_cell_measurement_reflns_used 31663
_cell_measurement_temperature 100(2)
_cell_measurement_theta_max 27.24
_cell_measurement_theta_min 1.48
_cell_volume 1464.2(11)
_computing_cell_refinement 'STOE X-AREA'
_computing_data_collection 'STOE X-AREA'
_computing_data_reduction 'STOE X-RED'
_computing_molecular_graphics 'ORTEP-3 for Windows (Farrugia, 2012)'
_computing_publication_material 'WinGX publication routines (Farrugia, 2012)'
_computing_structure_refinement 'SHELXL-2013 (Sheldrick, 2013)'
_computing_structure_solution 'SIR97(Cascarano al.,Acta Cryst.,1996,A52,C-79)'
_diffrn_ambient_temperature 100(2)
_diffrn_detector_area_resol_mean 6.67
_diffrn_measured_fraction_theta_full 0.991
_diffrn_measured_fraction_theta_max 0.984
_diffrn_measurement_device_type 'STOE IPDS 2T'
_diffrn_measurement_method 'rotation method'
_diffrn_radiation_type MoK\a
_diffrn_radiation_wavelength 0.71069
_diffrn_reflns_av_R_equivalents 0.0772
_diffrn_reflns_av_unetI/netI 0.0710
_diffrn_reflns_laue_measured_fraction_full 0.991
_diffrn_reflns_laue_measured_fraction_max 0.984
_diffrn_reflns_limit_h_max 12
_diffrn_reflns_limit_h_min -12
_diffrn_reflns_limit_k_max 14
_diffrn_reflns_limit_k_min -14
_diffrn_reflns_limit_l_max 19
_diffrn_reflns_limit_l_min -19
_diffrn_reflns_number 19548
_diffrn_reflns_point_group_measured_fraction_full 0.991
_diffrn_reflns_point_group_measured_fraction_max 0.984
_diffrn_reflns_theta_full 25.240
_diffrn_reflns_theta_max 26.745
_diffrn_reflns_theta_min 2.018
_diffrn_source 'sealed X-ray tube, 12 x 0.4 mm long-fine focus'
_exptl_absorpt_coefficient_mu 0.380
_exptl_absorpt_correction_T_max 0.9491
_exptl_absorpt_correction_T_min 0.7877
_exptl_absorpt_correction_type integration
_exptl_absorpt_process_details
;
'X-SHAPE 2.07 (03-Aug-2005) Stoe & Cie, Darmstadt, Germany'
;
_exptl_crystal_colour yellow
_exptl_crystal_density_diffrn 1.550
_exptl_crystal_description block
_exptl_crystal_F_000 696
_exptl_crystal_size_max 0.20
_exptl_crystal_size_mid 0.20
_exptl_crystal_size_min 0.20
_refine_diff_density_max 2.251
_refine_diff_density_min -0.699
_refine_diff_density_rms 0.102
_refine_ls_extinction_method none
_refine_ls_goodness_of_fit_ref 1.565
_refine_ls_hydrogen_treatment constr
_refine_ls_matrix_type full
_refine_ls_number_parameters 400
_refine_ls_number_reflns 6136
_refine_ls_number_restraints 0
_refine_ls_restrained_S_all 1.565
_refine_ls_R_factor_all 0.0746
_refine_ls_R_factor_gt 0.0626
_refine_ls_shift/su_max 0.001
_refine_ls_shift/su_mean 0.000
_refine_ls_structure_factor_coef Fsqd
_refine_ls_weighting_details 'w=1/[\s^2^(Fo^2^)+(0.1000P)^2^] where P=(Fo^2^+2Fc^2^)/3'
_refine_ls_weighting_scheme calc
_refine_ls_wR_factor_gt 0.1867
_refine_ls_wR_factor_ref 0.1928
_reflns_Friedel_coverage 0.000
_reflns_number_gt 5317
_reflns_number_total 6136
_reflns_threshold_expression 'I > 2\s(I)'
_cod_data_source_file ic5b00690_si_002.cif
_cod_data_source_block L6Ti(dipic)1
_cod_depositor_comments 'Adding full bibliography for 4343581--4343583.cif.'
_cod_database_code 4343583
_shelx_space_group_comment
;
The symmetry employed for this shelxl refinement is uniquely defined
by the following loop, which should always be used as a source of
symmetry information in preference to the above space-group names.
They are only intended as comments.
;
_shelxl_version_number 2013-4

loop_
_space_group_symop_operation_xyz
'x, y, z'
'-x, -y, -z'

loop_
_atom_site_label
_atom_site_type_symbol
_atom_site_fract_x
_atom_site_fract_y
_atom_site_fract_z
_atom_site_U_iso_or_equiv
_atom_site_adp_type
_atom_site_occupancy
_atom_site_site_symmetry_order
_atom_site_calc_flag
_atom_site_refinement_flags_posn
_atom_site_refinement_flags_adp
_atom_site_disorder_assembly
_atom_site_disorder_group
C1 C 0.8525(3) 0.4081(3) 0.2354(2) 0.0192(5) Uani 1 1 d . . . .
C2 C 0.7451(3) 0.2908(3) 0.2493(2) 0.0201(6) Uani 1 1 d . . . .
H2 H 0.6564 0.2854 0.2594 0.024 Uiso 1 1 calc R U . .
C3 C 0.7711(4) 0.1823(3) 0.2481(2) 0.0281(7) Uani 1 1 d . . . .
C4 C 0.9042(4) 0.1894(3) 0.2338(3) 0.0371(8) Uani 1 1 d . . . .
H4 H 0.9218 0.1166 0.2339 0.044 Uiso 1 1 calc R U . .
C5 C 1.0091(4) 0.3056(3) 0.2198(3) 0.0338(8) Uani 1 1 d . . . .
H5 H 1.0975 0.3102 0.2098 0.041 Uiso 1 1 calc R U . .
C6 C 0.9863(3) 0.4165(3) 0.2200(2) 0.0231(6) Uani 1 1 d . . . .
C7 C 1.1018(3) 0.5411(3) 0.2018(2) 0.0239(6) Uani 1 1 d . . . .
H7A H 1.0569 0.5445 0.1358 0.029 Uiso 1 1 calc R U . .
H7B H 1.1995 0.5377 0.2110 0.029 Uiso 1 1 calc R U . .
C8 C 1.2129(3) 0.6595(3) 0.3668(2) 0.0256(6) Uani 1 1 d . . . .
H8A H 1.3206 0.6754 0.3799 0.031 Uiso 1 1 calc R U . .
H8B H 1.1522 0.5721 0.3761 0.031 Uiso 1 1 calc R U . .
C9 C 1.2151(3) 0.7622(3) 0.4338(2) 0.0239(6) Uani 1 1 d . . . .
H9A H 1.2567 0.7549 0.4990 0.029 Uiso 1 1 calc R U . .
H9B H 1.2837 0.8501 0.4287 0.029 Uiso 1 1 calc R U . .
C10 C 1.0591(3) 0.8650(3) 0.4566(2) 0.0195(6) Uani 1 1 d . . . .
H10A H 1.1065 0.8782 0.5253 0.023 Uiso 1 1 calc R U . .
H10B H 0.9518 0.8516 0.4409 0.023 Uiso 1 1 calc R U . .
C11 C 1.1531(3) 0.9882(3) 0.4279(2) 0.0180(5) Uani 1 1 d . . . .
C12 C 1.2587(3) 1.1061(3) 0.4972(2) 0.0205(6) Uani 1 1 d . . . .
H12 H 1.2725 1.1066 0.5609 0.025 Uiso 1 1 calc R U . .
C13 C 1.3429(3) 1.2223(3) 0.4727(2) 0.0214(6) Uani 1 1 d . . . .
H13 H 1.4094 1.3011 0.5190 0.026 Uiso 1 1 calc R U . .
C14 C 1.3270(3) 1.2197(3) 0.3783(2) 0.0213(6) Uani 1 1 d . . . .
C15 C 1.2243(3) 1.1040(3) 0.3074(2) 0.0193(5) Uani 1 1 d . . . .
H15 H 1.2152 1.1036 0.2444 0.023 Uiso 1 1 calc R U . .
C16 C 1.1345(3) 0.9879(3) 0.3324(2) 0.0171(5) Uani 1 1 d . . . .
C17 C 0.6509(4) 0.0554(3) 0.2581(3) 0.0358(8) Uani 1 1 d . . . .
C18 C 1.2601(3) 0.7783(3) 0.2432(2) 0.0253(6) Uani 1 1 d . . . .
H18A H 1.2136 0.7827 0.1785 0.038 Uiso 1 1 calc R U . .
H18B H 1.3502 0.7651 0.2505 0.038 Uiso 1 1 calc R U . .
H18C H 1.2937 0.8596 0.2857 0.038 Uiso 1 1 calc R U . .
C19 C 0.9623(3) 0.6334(3) 0.4505(2) 0.0236(6) Uani 1 1 d . . . .
H19A H 0.9537 0.5523 0.4224 0.035 Uiso 1 1 calc R U . .
H19B H 0.8578 0.6231 0.4373 0.035 Uiso 1 1 calc R U . .
H19C H 1.0184 0.6544 0.5184 0.035 Uiso 1 1 calc R U . .
C20 C 1.4227(4) 1.3463(3) 0.3548(2) 0.0279(7) Uani 1 1 d . . . .
C21 C 0.6237(3) 0.6843(3) 0.2586(2) 0.0166(5) Uani 1 1 d . . . .
C22 C 0.5865(3) 0.6753(3) 0.1537(2) 0.0176(5) Uani 1 1 d . . . .
C23 C 0.4512(3) 0.6669(3) 0.0863(2) 0.0252(6) Uani 1 1 d . . . .
H23 H 0.3698 0.6656 0.1034 0.030 Uiso 1 1 calc R U . .
C24 C 0.4408(4) 0.6605(4) -0.0082(2) 0.0320(7) Uani 1 1 d . . . .
H24 H 0.3526 0.6568 -0.0550 0.038 Uiso 1 1 calc R U . .
C25 C 0.5620(4) 0.6596(3) -0.0319(2) 0.0302(7) Uani 1 1 d . . . .
H25 H 0.5558 0.6538 -0.0947 0.036 Uiso 1 1 calc R U . .
C26 C 0.6932(3) 0.6677(3) 0.0400(2) 0.0219(6) Uani 1 1 d . . . .
C27 C 0.8347(3) 0.6641(3) 0.0302(2) 0.0238(6) Uani 1 1 d . . . .
F1 F 0.6050(3) 0.0723(2) 0.3292(2) 0.0530(7) Uani 1 1 d . . . .
F2 F 0.7084(4) -0.0298(2) 0.2788(2) 0.0634(8) Uani 1 1 d . . . .
F3 F 0.5234(4) -0.0080(3) 0.1803(2) 0.0829(11) Uani 1 1 d . . . .
F4 F 1.3983(2) 1.33465(19) 0.26169(14) 0.0357(5) Uani 1 1 d . . . .
F5 F 1.3929(3) 1.44276(19) 0.37995(17) 0.0430(5) Uani 1 1 d . . . .
F6 F 1.5805(2) 1.3926(2) 0.40112(17) 0.0465(6) Uani 1 1 d . . . .
N1 N 1.1400(3) 0.6655(2) 0.26651(19) 0.0210(5) Uani 1 1 d . . . .
N2 N 1.0506(3) 0.7425(2) 0.40961(17) 0.0190(5) Uani 1 1 d . . . .
N3 N 0.7045(3) 0.6775(2) 0.13040(17) 0.0172(5) Uani 1 1 d . . . .
O1 O 0.8239(2) 0.51180(18) 0.23572(14) 0.0188(4) Uani 1 1 d . . . .
O2 O 1.0342(2) 0.87638(18) 0.26383(14) 0.0177(4) Uani 1 1 d . . . .
O3 O 0.7662(2) 0.70090(19) 0.30289(14) 0.0183(4) Uani 1 1 d . . . .
O4 O 0.9352(2) 0.6736(2) 0.11239(15) 0.0220(4) Uani 1 1 d . . . .
O5 O 0.5292(2) 0.6762(2) 0.29487(15) 0.0215(4) Uani 1 1 d . . . .
O6 O 0.8460(3) 0.6486(3) -0.04679(17) 0.0394(6) Uani 1 1 d . . . .
Ti1 Ti 0.91534(5) 0.69302(4) 0.24126(3) 0.01483(17) Uani 1 1 d . . . .
C50 C 0.319(2) -0.0295(19) -0.0108(14) 0.230(8) Uiso 1 1 d . . A 1
C51 C 0.2140(5) 0.0106(4) 0.0428(3) 0.0425(8) Uiso 1 1 d . . A 1
C52 C 0.0588(5) -0.0144(4) -0.0227(3) 0.0398(8) Uiso 1 1 d . . A 1

loop_
_atom_site_aniso_label
_atom_site_aniso_U_11
_atom_site_aniso_U_22
_atom_site_aniso_U_33
_atom_site_aniso_U_23
_atom_site_aniso_U_13
_atom_site_aniso_U_12
C1 0.0175(12) 0.0151(12) 0.0211(13) 0.0022(10) 0.0046(10) 0.0065(10)
C2 0.0193(12) 0.0174(12) 0.0190(13) 0.0023(10) 0.0059(10) 0.0060(10)
C3 0.0306(16) 0.0175(14) 0.0312(16) 0.0069(12) 0.0118(13) 0.0072(12)
C4 0.0385(18) 0.0196(15) 0.061(2) 0.0118(15) 0.0223(17) 0.0177(14)
C5 0.0304(16) 0.0231(15) 0.057(2) 0.0092(15) 0.0222(15) 0.0166(13)
C6 0.0203(13) 0.0155(13) 0.0324(16) 0.0046(11) 0.0107(12) 0.0074(11)
C7 0.0215(13) 0.0155(13) 0.0391(17) 0.0037(12) 0.0169(12) 0.0092(11)
C8 0.0173(13) 0.0186(13) 0.0398(18) 0.0062(12) 0.0074(12) 0.0099(11)
C9 0.0156(13) 0.0193(13) 0.0307(16) 0.0028(11) 0.0030(11) 0.0076(11)
C10 0.0188(12) 0.0203(13) 0.0186(13) 0.0041(10) 0.0064(10) 0.0091(11)
C11 0.0172(12) 0.0173(12) 0.0214(14) 0.0049(10) 0.0079(10) 0.0095(10)
C12 0.0219(13) 0.0212(13) 0.0183(13) 0.0028(11) 0.0074(11) 0.0106(11)
C13 0.0189(12) 0.0178(13) 0.0239(14) -0.0001(11) 0.0055(11) 0.0082(10)
C14 0.0204(13) 0.0174(13) 0.0267(15) 0.0043(11) 0.0104(11) 0.0086(11)
C15 0.0215(13) 0.0186(13) 0.0205(13) 0.0049(11) 0.0101(11) 0.0104(11)
C16 0.0157(12) 0.0161(12) 0.0203(13) 0.0020(10) 0.0066(10) 0.0088(10)
C17 0.0454(19) 0.0176(14) 0.0375(19) 0.0076(13) 0.0182(16) 0.0076(14)
C18 0.0169(12) 0.0165(13) 0.0439(18) 0.0060(12) 0.0156(12) 0.0065(11)
C19 0.0229(13) 0.0196(13) 0.0251(15) 0.0094(11) 0.0068(11) 0.0085(11)
C20 0.0279(15) 0.0190(14) 0.0287(16) 0.0021(12) 0.0116(12) 0.0044(12)
C21 0.0168(12) 0.0142(12) 0.0192(13) 0.0025(10) 0.0062(10) 0.0082(10)
C22 0.0177(12) 0.0134(11) 0.0198(13) -0.0001(10) 0.0051(10) 0.0076(10)
C23 0.0207(13) 0.0303(15) 0.0213(14) 0.0004(12) 0.0032(11) 0.0135(12)
C24 0.0287(15) 0.0433(18) 0.0209(15) 0.0049(13) 0.0013(12) 0.0205(14)
C25 0.0324(16) 0.0388(17) 0.0145(14) 0.0038(12) 0.0059(12) 0.0153(14)
C26 0.0250(14) 0.0185(13) 0.0189(14) 0.0017(10) 0.0089(11) 0.0075(11)
C27 0.0243(14) 0.0205(13) 0.0222(14) 0.0002(11) 0.0117(11) 0.0054(11)
F1 0.0630(15) 0.0282(11) 0.0760(18) 0.0133(11) 0.0509(14) 0.0119(10)
F2 0.099(2) 0.0309(12) 0.099(2) 0.0376(13) 0.0712(19) 0.0377(13)
F3 0.0614(18) 0.0513(16) 0.0616(18) 0.0180(14) 0.0067(14) -0.0246(13)
F4 0.0425(11) 0.0246(9) 0.0286(10) 0.0056(8) 0.0174(9) 0.0038(8)
F5 0.0659(15) 0.0170(9) 0.0514(13) 0.0097(9) 0.0333(11) 0.0166(9)
F6 0.0248(10) 0.0426(12) 0.0475(13) 0.0127(10) 0.0101(9) -0.0021(9)
N1 0.0145(10) 0.0133(10) 0.0339(14) 0.0033(9) 0.0102(10) 0.0051(9)
N2 0.0158(10) 0.0164(11) 0.0230(12) 0.0051(9) 0.0052(9) 0.0075(9)
N3 0.0202(11) 0.0134(10) 0.0170(11) 0.0029(8) 0.0076(9) 0.0070(9)
O1 0.0158(9) 0.0154(9) 0.0258(10) 0.0050(8) 0.0087(8) 0.0073(7)
O2 0.0182(9) 0.0146(9) 0.0180(9) 0.0020(7) 0.0057(7) 0.0069(7)
O3 0.0160(9) 0.0245(10) 0.0165(9) 0.0045(7) 0.0057(7) 0.0119(8)
O4 0.0226(10) 0.0206(10) 0.0242(11) 0.0023(8) 0.0129(8) 0.0092(8)
O5 0.0185(9) 0.0244(10) 0.0235(10) 0.0034(8) 0.0087(8) 0.0115(8)
O6 0.0375(13) 0.0528(16) 0.0259(12) 0.0031(11) 0.0191(11) 0.0158(12)
Ti1 0.0133(2) 0.0128(2) 0.0185(3) 0.00282(18) 0.00651(19) 0.00609(19)

loop_
_atom_type_symbol
_atom_type_description
_atom_type_scat_dispersion_real
_atom_type_scat_dispersion_imag
_atom_type_scat_source
C C 0.0033 0.0016 'International Tables Vol C Tables 4.2.6.8 and 6.1.1.4'
H H 0.0000 0.0000 'International Tables Vol C Tables 4.2.6.8 and 6.1.1.4'
F F 0.0171 0.0103 'International Tables Vol C Tables 4.2.6.8 and 6.1.1.4'
N N 0.0061 0.0033 'International Tables Vol C Tables 4.2.6.8 and 6.1.1.4'
O O 0.0106 0.0060 'International Tables Vol C Tables 4.2.6.8 and 6.1.1.4'
Ti Ti 0.2776 0.4457 'International Tables Vol C Tables 4.2.6.8 and 6.1.1.4'

loop_
_geom_angle_atom_site_label_1
_geom_angle_atom_site_label_2
_geom_angle_atom_site_label_3
_geom_angle
_geom_angle_site_symmetry_3
O1 C1 C2 118.7(3) .
O1 C1 C6 121.0(2) .
C2 C1 C6 120.3(3) .
C3 C2 C1 119.7(3) .
C3 C2 H2 120.2 .
C1 C2 H2 120.2 .
C2 C3 C4 120.8(3) .
C2 C3 C17 119.0(3) .
C4 C3 C17 120.2(3) .
C5 C4 C3 119.1(3) .
C5 C4 H4 120.5 .
C3 C4 H4 120.5 .
C4 C5 C6 121.8(3) .
C4 C5 H5 119.1 .
C6 C5 H5 119.1 .
C5 C6 C1 118.4(3) .
C5 C6 C7 120.2(3) .
C1 C6 C7 121.4(2) .
C6 C7 N1 112.7(2) .
C6 C7 H7A 109.0 .
N1 C7 H7A 109.0 .
C6 C7 H7B 109.0 .
N1 C7 H7B 109.0 .
H7A C7 H7B 107.8 .
N1 C8 C9 109.7(2) .
N1 C8 H8A 109.7 .
C9 C8 H8A 109.7 .
N1 C8 H8B 109.7 .
C9 C8 H8B 109.7 .
H8A C8 H8B 108.2 .
N2 C9 C8 109.6(2) .
N2 C9 H9A 109.7 .
C8 C9 H9A 109.7 .
N2 C9 H9B 109.7 .
C8 C9 H9B 109.7 .
H9A C9 H9B 108.2 .
N2 C10 C11 114.0(2) .
N2 C10 H10A 108.8 .
C11 C10 H10A 108.8 .
N2 C10 H10B 108.8 .
C11 C10 H10B 108.8 .
H10A C10 H10B 107.6 .
C12 C11 C16 119.1(2) .
C12 C11 C10 119.7(3) .
C16 C11 C10 121.1(2) .
C13 C12 C11 121.1(3) .
C13 C12 H12 119.4 .
C11 C12 H12 119.4 .
C14 C13 C12 119.2(3) .
C14 C13 H13 120.4 .
C12 C13 H13 120.4 .
C13 C14 C15 121.4(3) .
C13 C14 C20 117.7(3) .
C15 C14 C20 120.9(3) .
C14 C15 C16 119.1(3) .
C14 C15 H15 120.5 .
C16 C15 H15 120.5 .
O2 C16 C11 120.8(2) .
O2 C16 C15 119.1(3) .
C11 C16 C15 120.1(2) .
F3 C17 F1 107.8(3) .
F3 C17 F2 105.8(3) .
F1 C17 F2 104.9(3) .
F3 C17 C3 112.9(3) .
F1 C17 C3 112.8(3) .
F2 C17 C3 112.1(3) .
N1 C18 H18A 109.5 .
N1 C18 H18B 109.5 .
H18A C18 H18B 109.5 .
N1 C18 H18C 109.5 .
H18A C18 H18C 109.5 .
H18B C18 H18C 109.5 .
N2 C19 H19A 109.5 .
N2 C19 H19B 109.5 .
H19A C19 H19B 109.5 .
N2 C19 H19C 109.5 .
H19A C19 H19C 109.5 .
H19B C19 H19C 109.5 .
F5 C20 F4 106.8(3) .
F5 C20 F6 106.2(3) .
F4 C20 F6 105.9(3) .
F5 C20 C14 112.4(3) .
F4 C20 C14 113.5(2) .
F6 C20 C14 111.5(3) .
O5 C21 O3 126.0(3) .
O5 C21 C22 122.4(2) .
O3 C21 C22 111.5(2) .
N3 C22 C23 121.8(3) .
N3 C22 C21 111.0(2) .
C23 C22 C21 127.2(3) .
C22 C23 C24 117.9(3) .
C22 C23 H23 121.0 .
C24 C23 H23 121.0 .
C25 C24 C23 119.8(3) .
C25 C24 H24 120.1 .
C23 C24 H24 120.1 .
C24 C25 C26 118.5(3) .
C24 C25 H25 120.7 .
C26 C25 H25 120.7 .
N3 C26 C25 121.4(3) .
N3 C26 C27 111.0(2) .
C25 C26 C27 127.6(3) .
O6 C27 O4 126.3(3) .
O6 C27 C26 122.4(3) .
O4 C27 C26 111.3(2) .
C8 N1 C18 109.1(2) .
C8 N1 C7 107.9(2) .
C18 N1 C7 106.3(2) .
C8 N1 Ti1 112.05(18) .
C18 N1 Ti1 109.24(17) .
C7 N1 Ti1 112.03(17) .
C19 N2 C9 109.4(2) .
C19 N2 C10 106.4(2) .
C9 N2 C10 109.0(2) .
C19 N2 Ti1 110.37(17) .
C9 N2 Ti1 110.73(19) .
C10 N2 Ti1 110.77(16) .
C26 N3 C22 120.4(2) .
C26 N3 Ti1 119.96(19) .
C22 N3 Ti1 119.59(19) .
C1 O1 Ti1 143.37(18) .
C16 O2 Ti1 144.07(18) .
C21 O3 Ti1 126.33(18) .
C27 O4 Ti1 127.03(19) .
O2 Ti1 O1 170.62(9) .
O2 Ti1 O4 90.12(9) .
O1 Ti1 O4 93.95(9) .
O2 Ti1 O3 93.96(9) .
O1 Ti1 O3 88.04(9) .
O4 Ti1 O3 141.93(8) .
O2 Ti1 N3 95.33(9) .
O1 Ti1 N3 93.98(9) .
O4 Ti1 N3 70.77(9) .
O3 Ti1 N3 71.17(9) .
O2 Ti1 N1 92.25(9) .
O1 Ti1 N1 80.85(9) .
O4 Ti1 N1 73.46(9) .
O3 Ti1 N1 143.92(9) .
N3 Ti1 N1 143.38(9) .
O2 Ti1 N2 80.60(8) .
O1 Ti1 N2 91.30(9) .
O4 Ti1 N2 145.26(9) .
O3 Ti1 N2 72.50(8) .
N3 Ti1 N2 143.04(9) .
N1 Ti1 N2 73.55(9) .
C52 C51 C50 114.0(7) .
C51 C52 C52 118.3(4) 2

loop_
_geom_bond_atom_site_label_1
_geom_bond_atom_site_label_2
_geom_bond_distance
_geom_bond_site_symmetry_2
C1 O1 1.345(3) .
C1 C2 1.394(4) .
C1 C6 1.405(4) .
C2 C3 1.385(4) .
C2 H2 0.9300 .
C3 C4 1.394(5) .
C3 C17 1.491(4) .
C4 C5 1.377(5) .
C4 H4 0.9300 .
C5 C6 1.393(4) .
C5 H5 0.9300 .
C6 C7 1.510(4) .
C7 N1 1.510(4) .
C7 H7A 0.9700 .
C7 H7B 0.9700 .
C8 N1 1.486(4) .
C8 C9 1.501(4) .
C8 H8A 0.9700 .
C8 H8B 0.9700 .
C9 N2 1.490(4) .
C9 H9A 0.9700 .
C9 H9B 0.9700 .
C10 N2 1.498(4) .
C10 C11 1.503(4) .
C10 H10A 0.9700 .
C10 H10B 0.9700 .
C11 C12 1.396(4) .
C11 C16 1.399(4) .
C12 C13 1.383(4) .
C12 H12 0.9300 .
C13 C14 1.384(4) .
C13 H13 0.9300 .
C14 C15 1.390(4) .
C14 C20 1.495(4) .
C15 C16 1.403(4) .
C15 H15 0.9300 .
C16 O2 1.342(3) .
C17 F3 1.307(5) .
C17 F1 1.333(5) .
C17 F2 1.348(5) .
C18 N1 1.492(4) .
C18 H18A 0.9600 .
C18 H18B 0.9600 .
C18 H18C 0.9600 .
C19 N2 1.489(4) .
C19 H19A 0.9600 .
C19 H19B 0.9600 .
C19 H19C 0.9600 .
C20 F5 1.335(4) .
C20 F4 1.340(4) .
C20 F6 1.352(4) .
C21 O5 1.215(3) .
C21 O3 1.302(3) .
C21 C22 1.499(4) .
C22 N3 1.335(4) .
C22 C23 1.384(4) .
C23 C24 1.397(5) .
C23 H23 0.9300 .
C24 C25 1.382(5) .
C24 H24 0.9300 .
C25 C26 1.388(4) .
C25 H25 0.9300 .
C26 N3 1.331(4) .
C26 C27 1.498(4) .
C27 O6 1.218(4) .
C27 O4 1.299(4) .
N1 Ti1 2.341(3) .
N2 Ti1 2.379(3) .
N3 Ti1 2.185(2) .
O1 Ti1 1.862(2) .
O2 Ti1 1.861(2) .
O3 Ti1 2.033(2) .
O4 Ti1 2.033(2) .
C50 C51 1.71(2) .
C51 C52 1.456(6) .
C52 C52 1.680(8) 2

loop_
_geom_torsion_atom_site_label_1
_geom_torsion_atom_site_label_2
_geom_torsion_atom_site_label_3
_geom_torsion_atom_site_label_4
_geom_torsion
_geom_torsion_site_symmetry_4
O1 C1 C2 C3 179.2(3) .
C6 C1 C2 C3 0.1(4) .
C1 C2 C3 C4 0.5(5) .
C1 C2 C3 C17 -176.9(3) .
C2 C3 C4 C5 -0.8(6) .
C17 C3 C4 C5 176.6(3) .
C3 C4 C5 C6 0.4(6) .
C4 C5 C6 C1 0.2(5) .
C4 C5 C6 C7 -178.4(3) .
O1 C1 C6 C5 -179.5(3) .
C2 C1 C6 C5 -0.5(5) .
O1 C1 C6 C7 -0.9(4) .
C2 C1 C6 C7 178.1(3) .
C5 C6 C7 N1 -138.8(3) .
C1 C6 C7 N1 42.6(4) .
N1 C8 C9 N2 56.0(3) .
N2 C10 C11 C12 -137.1(3) .
N2 C10 C11 C16 44.2(3) .
C16 C11 C12 C13 0.9(4) .
C10 C11 C12 C13 -177.8(2) .
C11 C12 C13 C14 -2.8(4) .
C12 C13 C14 C15 2.2(4) .
C12 C13 C14 C20 -178.6(3) .
C13 C14 C15 C16 0.3(4) .
C20 C14 C15 C16 -178.8(3) .
C12 C11 C16 O2 179.9(2) .
C10 C11 C16 O2 -1.4(4) .
C12 C11 C16 C15 1.7(4) .
C10 C11 C16 C15 -179.6(2) .
C14 C15 C16 O2 179.4(2) .
C14 C15 C16 C11 -2.3(4) .
C2 C3 C17 F3 75.7(4) .
C4 C3 C17 F3 -101.8(4) .
C2 C3 C17 F1 -46.8(5) .
C4 C3 C17 F1 135.7(4) .
C2 C3 C17 F2 -164.9(3) .
C4 C3 C17 F2 17.6(5) .
C13 C14 C20 F5 -57.9(4) .
C15 C14 C20 F5 121.3(3) .
C13 C14 C20 F4 -179.3(3) .
C15 C14 C20 F4 -0.1(4) .
C13 C14 C20 F6 61.2(4) .
C15 C14 C20 F6 -119.6(3) .
O5 C21 C22 N3 -175.5(2) .
O3 C21 C22 N3 4.3(3) .
O5 C21 C22 C23 5.0(4) .
O3 C21 C22 C23 -175.2(3) .
N3 C22 C23 C24 0.1(4) .
C21 C22 C23 C24 179.5(3) .
C22 C23 C24 C25 1.4(5) .
C23 C24 C25 C26 -1.1(5) .
C24 C25 C26 N3 -0.7(5) .
C24 C25 C26 C27 177.9(3) .
N3 C26 C27 O6 176.2(3) .
C25 C26 C27 O6 -2.6(5) .
N3 C26 C27 O4 -1.1(3) .
C25 C26 C27 O4 -179.8(3) .
C9 C8 N1 C18 79.1(3) .
C9 C8 N1 C7 -165.8(2) .
C9 C8 N1 Ti1 -42.0(3) .
C6 C7 N1 C8 60.4(3) .
C6 C7 N1 C18 177.3(2) .
C6 C7 N1 Ti1 -63.4(3) .
C8 C9 N2 C19 80.1(3) .
C8 C9 N2 C10 -163.9(2) .
C8 C9 N2 Ti1 -41.8(3) .
C11 C10 N2 C19 176.7(2) .
C11 C10 N2 C9 58.7(3) .
C11 C10 N2 Ti1 -63.3(2) .
C25 C26 N3 C22 2.3(4) .
C27 C26 N3 C22 -176.6(2) .
C25 C26 N3 Ti1 -179.0(2) .
C27 C26 N3 Ti1 2.2(3) .
C23 C22 N3 C26 -1.9(4) .
C21 C22 N3 C26 178.6(2) .
C23 C22 N3 Ti1 179.3(2) .
C21 C22 N3 Ti1 -0.2(3) .
C2 C1 O1 Ti1 167.0(2) .
C6 C1 O1 Ti1 -14.0(5) .
C11 C16 O2 Ti1 -14.7(4) .
C15 C16 O2 Ti1 163.6(2) .
O5 C21 O3 Ti1 172.3(2) .
C22 C21 O3 Ti1 -7.5(3) .
O6 C27 O4 Ti1 -177.7(2) .
C26 C27 O4 Ti1 -0.6(3) .
C16 O2 Ti1 O4 -151.4(3) .
C16 O2 Ti1 O3 66.5(3) .
C16 O2 Ti1 N3 137.9(3) .
C16 O2 Ti1 N1 -77.9(3) .
C16 O2 Ti1 N2 -5.0(3) .
C1 O1 Ti1 O4 66.3(3) .
C1 O1 Ti1 O3 -151.8(3) .
C1 O1 Ti1 N3 137.2(3) .
C1 O1 Ti1 N1 -6.3(3) .
C1 O1 Ti1 N2 -79.4(3) .
C50 C51 C52 C52 177.1(8) 2
